data_2312724
loop_
_publ_author_name
'Vypritskaia, Angelina'
'Zou, Xiaodong'
'Yang, Taimin'
'Waterman, David Geoffrey'

_publ_section_title
;
 How to use DIALS to process chemical crystallography 3D ED rotation data
 from pixel array detectors.
;
_journal_coeditor_code YP3238
_journal_issue 1
_journal_name_full 'Acta crystallographica. Section C, Structural chemistry'
_journal_paper_doi 10.1107/S2053229624011148
_journal_volume 81
_journal_year 2025
_chemical_formula_moiety 'C6 H10 N3 O2 1+, Cl 1-, H2 O'
_chemical_formula_sum 'C6 H12 Cl N3 O3'
_chemical_formula_weight 209.64
_chemical_name_common 'L-Histidine monochloride monohydrate'
_space_group_crystal_system orthorhombic
_space_group_IT_number 19
_space_group_name_Hall 'P 2ac 2ab'
_space_group_name_H-M_alt 'P 21 21 21'
_atom_sites_solution_hydrogens difmap
_audit_creation_method SHELXL-2019/3
_cell_angle_alpha 90
_cell_angle_beta 90
_cell_angle_gamma 90
_cell_formula_units_Z 4
_cell_length_a 6.7936(3)
_cell_length_b 8.8294(4)
_cell_length_c 15.1621(10)
_cell_measurement_reflns_used 3641
_cell_measurement_temperature 293(2)
_cell_measurement_theta_max 1.123
_cell_measurement_theta_min 0.094
_cell_volume 909.47(8)
_computing_structure_refinement
;
SHELXL2019/2 (Sheldrick, 2015<i>b</i>)
;
_computing_structure_solution
;
SHELXT2018/2 (Sheldrick, 2015<i>a</i>)
;
_diffrn_ambient_temperature 293(2)
_diffrn_measured_fraction_theta_full 1.000
_diffrn_measured_fraction_theta_max 1.000
_diffrn_measurement_device_type 'Rigaku XtaLAB Synergy-ED'
_diffrn_measurement_method '3D ED'
_diffrn_radiation_type electrons
_diffrn_radiation_wavelength 0.0251
_diffrn_reflns_av_R_equivalents 0.4252
_diffrn_reflns_av_unetI/netI 0.1118
_diffrn_reflns_limit_h_max 10
_diffrn_reflns_limit_h_min -10
_diffrn_reflns_limit_k_max 13
_diffrn_reflns_limit_k_min -13
_diffrn_reflns_limit_l_max 23
_diffrn_reflns_limit_l_min -23
_diffrn_reflns_number 85165
_diffrn_reflns_theta_full 0.863
_diffrn_reflns_theta_max 1.123
_diffrn_reflns_theta_min 0.094
_diffrn_source 'JEOL JSM-2300ED'
_exptl_absorpt_coefficient_mu 0.000
_exptl_crystal_colour white
_exptl_crystal_density_diffrn 1.531
_exptl_crystal_description powder
_exptl_crystal_F_000 155
_refine_diff_density_max 0.178
_refine_diff_density_min -0.190
_refine_ls_abs_structure_details
;
 All f" are zero, so absolute structure could not be determined
;
_refine_ls_extinction_coef 9000(16)
_refine_ls_extinction_expression Fc^*^=kFc[1+0.001xFc^2^\l^3^/sin(2\q)]^-1/4^
_refine_ls_extinction_method
;
SHELXL2019/2 (Sheldrick 2015<i>b</i>)
;
_refine_ls_goodness_of_fit_ref 1.121
_refine_ls_hydrogen_treatment refall
_refine_ls_matrix_type full
_refine_ls_number_parameters 167
_refine_ls_number_reflns 3641
_refine_ls_number_restraints 1
_refine_ls_restrained_S_all 1.121
_refine_ls_R_factor_all 0.1484
_refine_ls_R_factor_gt 0.1231
_refine_ls_shift/su_max 0.060
_refine_ls_shift/su_mean 0.000
_refine_ls_structure_factor_coef Fsqd
_refine_ls_weighting_details 'w=1/[\s^2^(Fo^2^)+(0.1315P)^2^+0.1548P] where P=(Fo^2^+2Fc^2^)/3'
_refine_ls_weighting_scheme calc
_refine_ls_wR_factor_gt 0.3116
_refine_ls_wR_factor_ref 0.3221
_reflns_number_gt 2589
_reflns_number_total 3641
_reflns_threshold_expression 'I > 2\s(I)'
_cod_data_source_file yp3238.cif
_cod_data_source_block histidine
_cod_database_code 2312724
_shelx_space_group_comment
;
The symmetry employed for this shelxl refinement is uniquely defined
by the following loop, which should always be used as a source of
symmetry information in preference to the above space-group names.
They are only intended as comments.
;

loop_
_space_group_symop_operation_xyz
'x, y, z'
'-x+1/2, -y, z+1/2'
'-x, y+1/2, -z+1/2'
'x+1/2, -y+1/2, -z'

loop_
_atom_site_type_symbol
_atom_site_label
_atom_site_fract_x
_atom_site_fract_y
_atom_site_fract_z
_atom_site_U_iso_or_equiv
_atom_site_adp_type
_atom_site_calc_flag
_atom_site_occupancy
_atom_site_disorder_assembly
_atom_site_disorder_group
Cl Cl1 0.2817(4) 0.4777(3) 0.4269(2) 0.0196(7) Uani d 1 . .
O O1 0.8578(8) 0.5116(8) 0.6705(5) 0.0314(16) Uani d 1 . .
O O2 0.7942(8) 0.4333(6) 0.5365(4) 0.0207(11) Uani d 1 . .
C C1 0.7555(8) 0.4440(7) 0.6157(5) 0.0142(13) Uani d 1 . .
C C2 0.5738(9) 0.3657(7) 0.6517(5) 0.0146(12) Uani d 1 . .
H H2 0.607(8) 0.277(6) 0.704(4) 0.045(11) Uiso d 1 . .
N N1 0.4699(8) 0.2857(6) 0.5811(4) 0.0157(11) Uani d 1 . .
H H1A 0.413(5) 0.363(4) 0.531(2) 0.023(7) Uiso d 1 . .
H H1B 0.562(4) 0.204(4) 0.555(2) 0.018(6) Uiso d 1 . .
H H1C 0.333(5) 0.242(5) 0.612(3) 0.041(10) Uiso d 1 . .
C C4 0.4402(10) 0.4731(7) 0.7016(5) 0.0177(13) Uani d 1 . .
H H4A 0.524(6) 0.503(5) 0.761(3) 0.038(10) Uiso d 1 . .
H H4B 0.314(5) 0.416(4) 0.719(2) 0.022(7) Uiso d 1 . .
C C5 0.3822(9) 0.6121(7) 0.6520(5) 0.0157(13) Uani d 1 . .
N N5 0.1917(8) 0.6488(6) 0.6339(4) 0.0176(12) Uani d 1 . .
H H5 0.059(5) 0.579(4) 0.658(3) 0.024(7) Uiso d 1 . .
C C6 0.1848(9) 0.7748(8) 0.5897(5) 0.0212(15) Uani d 1 . .
H H6 0.063(6) 0.843(5) 0.566(3) 0.033(8) Uiso d 1 . .
N N7 0.3655(10) 0.8235(7) 0.5804(5) 0.0237(13) Uani d 1 . .
H H7 0.408(6) 0.920(5) 0.543(3) 0.033(8) Uiso d 1 . .
C C8 0.4922(9) 0.7262(7) 0.6181(5) 0.0191(14) Uani d 1 . .
H H8 0.645(4) 0.750(3) 0.621(2) 0.017(6) Uiso d 1 . .
O O3 0.8396(10) 0.6514(9) 0.8312(5) 0.0374(17) Uani d 1 . .
H H3A 0.952(6) 0.622(4) 0.861(3) 0.030(8) Uiso d 1 . .
H H3B 0.831(5) 0.602(4) 0.775(3) 0.025(7) Uiso d 1 . .

loop_
_atom_site_aniso_label
_atom_site_aniso_U_11
_atom_site_aniso_U_22
_atom_site_aniso_U_33
_atom_site_aniso_U_12
_atom_site_aniso_U_13
_atom_site_aniso_U_23
Cl1 0.0119(10) 0.0187(13) 0.0282(18) -0.0005(10) -0.0027(11) 0.0058(13)
O1 0.0105(19) 0.055(4) 0.029(4) -0.010(2) 0.003(2) -0.014(3)
O2 0.019(2) 0.018(2) 0.025(3) -0.0012(19) 0.004(2) 0.003(2)
C1 0.009(2) 0.013(3) 0.020(4) 0.0008(18) -0.002(2) -0.002(3)
C2 0.015(2) 0.013(3) 0.016(3) -0.002(2) -0.002(2) 0.000(3)
N1 0.016(2) 0.014(2) 0.017(3) 0.0027(18) -0.001(2) 0.001(2)
C4 0.027(3) 0.008(3) 0.018(3) 0.000(2) 0.000(3) 0.000(2)
C5 0.013(2) 0.013(3) 0.021(4) 0.000(2) -0.001(2) 0.004(3)
N5 0.014(2) 0.014(2) 0.024(3) 0.0001(18) 0.002(2) 0.004(2)
C6 0.009(2) 0.024(3) 0.030(4) 0.003(2) -0.005(2) -0.002(3)
N7 0.030(3) 0.012(2) 0.029(4) 0.003(2) 0.003(3) 0.005(3)
C8 0.014(2) 0.013(3) 0.031(4) -0.003(2) 0.004(3) 0.002(3)
O3 0.031(3) 0.052(4) 0.029(4) 0.021(3) -0.005(3) -0.008(4)

loop_
_atom_type_symbol
_atom_type_description
_atom_type_scat_dispersion_real
_atom_type_scat_dispersion_imag
_atom_type_scat_source
C C 0.0000 0.0000 'International Tables Vol C Tables 4.2.6.8 and 6.1.1.4'
H H 0.0000 0.0000 'International Tables Vol C Tables 4.2.6.8 and 6.1.1.4'
N N 0.0000 0.0000 'International Tables Vol C Tables 4.2.6.8 and 6.1.1.4'
O O 0.0000 0.0000 'International Tables Vol C Tables 4.2.6.8 and 6.1.1.4'
Cl Cl 0.0000 0.0000 'International Tables Vol C Tables 4.2.6.8 and 6.1.1.4'

loop_
_geom_angle_atom_site_label_1
_geom_angle_atom_site_label_2
_geom_angle_atom_site_label_3
_geom_angle_site_symmetry_1
_geom_angle_site_symmetry_3
_geom_angle
_geom_angle_publ_flag
O2 C1 O1 . . 124.9(6) ?
O2 C1 C2 . . 119.2(6) ?
O1 C1 C2 . . 115.8(6) ?
N1 C2 C4 . . 112.2(5) ?
N1 C2 C1 . . 110.5(6) ?
C4 C2 C1 . . 112.5(5) ?
C5 C4 C2 . . 114.9(6) ?
C8 C5 N5 . . 105.7(6) ?
C8 C5 C4 . . 131.0(6) ?
N5 C5 C4 . . 123.2(6) ?
C6 N5 C5 . . 110.0(5) ?
N5 C6 N7 . . 107.6(6) ?
C6 N7 C8 . . 110.2(6) ?
N7 C8 C5 . . 106.5(6) ?

loop_
_geom_bond_atom_site_label_1
_geom_bond_atom_site_label_2
_geom_bond_site_symmetry_2
_geom_bond_distance
_geom_bond_publ_flag
O1 C1 . 1.236(9) ?
O2 C1 . 1.233(9) ?
C1 C2 . 1.516(9) ?
C2 N1 . 1.464(9) ?
C2 C4 . 1.515(9) ?
C4 C5 . 1.492(9) ?
C5 C8 . 1.355(9) ?
C5 N5 . 1.362(8) ?
N5 C6 . 1.300(9) ?
C6 N7 . 1.309(9) ?
N7 C8 . 1.343(9) ?
